data_4300507
loop_
_publ_author_name
'Diaz, Pilar'
'Benet-Buchholz, Jordi'
'Vilar, Ramon'
'White, Andrew J.P.'

_publ_section_title
;
Anion influence on the structures of a series of copper(II)
 metal-organic frameworks
;
_journal_name_full 'Inorganic Chemistry'
_journal_paper_doi 10.1021/ic051457i
_journal_year 2006
_chemical_formula_sum 'C26 H42 Cl2 Cu N8 O9'
_chemical_formula_weight 745.12
_space_group_IT_number 14
_symmetry_cell_setting monoclinic
_symmetry_space_group_name_Hall '-P 2ybc'
_symmetry_space_group_name_H-M 'P 1 21/c 1'
_cell_angle_alpha 90.00
_cell_angle_beta 105.118(5)
_cell_angle_gamma 90.00
_cell_formula_units_Z 4
_cell_length_a 11.0549(6)
_cell_length_b 21.4021(9)
_cell_length_c 15.4420(10)
_cell_measurement_temperature 173(2)
_cell_volume 3527.1(3)
_diffrn_ambient_temperature 173(2)
_exptl_crystal_density_diffrn 1.403
_cod_depositor_comments
;
The following automatic conversions were performed:
'_symmetry_cell_setting' value 'Monoclinic' changed to 'monoclinic'
according to '/home/saulius/struct/CIF-dictionaries/cif_core.dic'
dictionary named 'cif_core.dic' version 2.4.1 from 2010-06-29.

Automatic conversion script
Id: cif_fix_enum 1527 2010-12-29 10:47:43Z saulius 
;
_cod_original_sg_symbol_H-M 'P 21/c'
_cod_database_code 4300507

loop_
_symmetry_equiv_pos_as_xyz
'x, y, z'
'-x, y+1/2, -z+1/2'
'-x, -y, -z'
'x, -y-1/2, z-1/2'

loop_
_atom_site_label
_atom_site_type_symbol
_atom_site_fract_x
_atom_site_fract_y
_atom_site_fract_z
_atom_site_U_iso_or_equiv
_atom_site_adp_type
_atom_site_occupancy
_atom_site_symmetry_multiplicity
_atom_site_calc_flag
_atom_site_refinement_flags
_atom_site_disorder_assembly
_atom_site_disorder_group
Cu Cu 0.54832(4) 0.238402(18) 0.23039(3) 0.04443(17) Uani 1 1 d . . .
Cl1 Cl 0.72596(10) 0.15301(5) 0.25874(9) 0.0840(3) Uani 1 1 d . . .
Cl2 Cl 0.34000(10) 0.33710(5) 0.19084(9) 0.0844(3) Uani 1 1 d . . .
N1 N 0.6374(2) 0.28749(10) 0.34127(15) 0.0395(5) Uani 1 1 d . . .
C2 C 0.7638(2) 0.29269(12) 0.36450(18) 0.0386(6) Uani 1 1 d . . .
H2A H 0.8105 0.2683 0.3332 0.046 Uiso 1 1 calc R . .
C3 C 0.8274(2) 0.33195(11) 0.43184(17) 0.0349(5) Uani 1 1 d D A .
C4 C 0.7581(3) 0.36717(12) 0.47708(18) 0.0388(6) Uani 1 1 d . . .
H4A H 0.7988 0.3951 0.5233 0.047 Uiso 1 1 calc R . .
C5 C 0.6287(3) 0.36112(13) 0.45420(19) 0.0418(6) Uani 1 1 d . . .
H5A H 0.5798 0.3842 0.4853 0.050 Uiso 1 1 calc R . .
C6 C 0.5721(3) 0.32123(12) 0.38579(19) 0.0406(6) Uani 1 1 d . . .
H6A H 0.4834 0.3176 0.3697 0.049 Uiso 1 1 calc R . .
C7 C 0.9696(3) 0.33603(14) 0.4528(2) 0.0455(6) Uani 1 1 d D . .
H7A H 1.0042 0.2932 0.4551 0.055 Uiso 0.932(4) 1 calc PR A 1
H7B H 0.9926 0.3586 0.4034 0.055 Uiso 0.932(4) 1 calc PR A 1
H7C H 1.0006 0.3137 0.4067 0.055 Uiso 0.068(4) 1 d PR A 2
H7D H 0.9966 0.3802 0.4543 0.055 Uiso 0.068(4) 1 d PR A 2
N8 N 1.0260(2) 0.36698(12) 0.53555(18) 0.0473(7) Uani 0.932(4) 1 d PD A 1
H8 H 1.0497 0.4062 0.5347 0.057 Uiso 0.932(4) 1 calc PR A 1
C9 C 1.0438(4) 0.3369(2) 0.6155(2) 0.040(3) Uani 0.932(4) 1 d PD A 1
O9 O 1.0327(3) 0.27959(12) 0.61867(17) 0.0618(7) Uani 0.932(4) 1 d PD A 1
N10 N 1.0759(3) 0.37391(13) 0.68831(18) 0.0519(7) Uani 0.932(4) 1 d PD A 1
H10 H 1.0786 0.4146 0.6810 0.062 Uiso 0.932(4) 1 calc PR A 1
N8' N 1.0165(17) 0.3049(8) 0.5435(7) 0.023(6) Uiso 0.068(4) 1 d PD A 2
H8' H 1.0294 0.2643 0.5471 0.028 Uiso 0.068(4) 1 calc PR A 2
C9' C 1.038(2) 0.3394(12) 0.6178(6) 0.06(7) Uiso 0.068(4) 1 d PD A 2
O9' O 1.034(2) 0.3972(8) 0.6193(13) 0.030(6) Uiso 0.068(4) 1 d PD A 2
N10' N 1.0697(17) 0.3075(8) 0.6982(8) 0.022(6) Uiso 0.068(4) 1 d PD A 2
H10' H 1.0682 0.2665 0.7012 0.026 Uiso 0.068(4) 1 calc PR A 2
C11 C 1.1069(3) 0.34809(17) 0.7799(2) 0.0543(7) Uani 1 1 d D . .
H11A H 1.0701 0.3058 0.7787 0.065 Uiso 0.932(4) 1 calc PR A 1
H11B H 1.0701 0.3749 0.8186 0.065 Uiso 0.932(4) 1 calc PR A 1
H11C H 1.0638 0.3335 0.8249 0.065 Uiso 0.068(4) 1 d PR A 2
H11D H 1.0820 0.3920 0.7646 0.065 Uiso 0.068(4) 1 d PR A 2
C12 C 1.2474(3) 0.34428(12) 0.81872(19) 0.0416(6) Uani 1 1 d D A .
C13 C 1.3208(3) 0.31120(12) 0.77454(18) 0.0410(6) Uani 1 1 d . . .
H13A H 1.2801 0.2894 0.7213 0.049 Uiso 1 1 calc R A .
N14 N 1.4455(2) 0.30816(10) 0.80260(15) 0.0413(5) Uani 1 1 d . . .
C15 C 1.5035(3) 0.33858(13) 0.87835(19) 0.0477(7) Uani 1 1 d . . .
H15A H 1.5923 0.3372 0.8988 0.057 Uiso 1 1 calc R A .
C16 C 1.4364(3) 0.37161(14) 0.9266(2) 0.0514(7) Uani 1 1 d . A .
H16A H 1.4788 0.3924 0.9803 0.062 Uiso 1 1 calc R . .
C17 C 1.3075(3) 0.37452(12) 0.89693(19) 0.0441(6) Uani 1 1 d . . .
H17A H 1.2607 0.3971 0.9301 0.053 Uiso 1 1 calc R A .
N21 N 0.6360(2) 0.29490(9) 0.15950(15) 0.0380(5) Uani 1 1 d . . .
C22 C 0.6349(3) 0.35738(12) 0.16929(18) 0.0406(6) Uani 1 1 d . . .
H22A H 0.5839 0.3748 0.2040 0.049 Uiso 1 1 calc R . .
C23 C 0.7046(3) 0.39708(12) 0.13123(18) 0.0444(6) Uani 1 1 d D B .
C24 C 0.7768(3) 0.37180(14) 0.0798(2) 0.0488(7) Uani 1 1 d . . .
H24A H 0.8251 0.3979 0.0519 0.059 Uiso 1 1 calc R . .
C25 C 0.7777(3) 0.30718(14) 0.0696(2) 0.0502(7) Uani 1 1 d . . .
H25A H 0.8271 0.2885 0.0346 0.060 Uiso 1 1 calc R . .
C26 C 0.7072(3) 0.27097(12) 0.1102(2) 0.0444(6) Uani 1 1 d . . .
H26A H 0.7089 0.2269 0.1030 0.053 Uiso 1 1 calc R . .
C27 C 0.7023(5) 0.46701(14) 0.1457(2) 0.0692(10) Uani 1 1 d DU . .
H27A H 0.7519 0.4882 0.1095 0.083 Uiso 0.596(4) 1 calc PR B 1
H27B H 0.6150 0.4824 0.1259 0.083 Uiso 0.596(4) 1 calc PR B 1
H27C H 0.6730 0.4873 0.0886 0.083 Uiso 0.404(4) 1 d PR B 2
H27D H 0.7857 0.4815 0.1729 0.083 Uiso 0.404(4) 1 d PR B 2
N28 N 0.7563(4) 0.48228(18) 0.2440(3) 0.0489(11) Uani 0.596(4) 1 d PD B 1
H28 H 0.8375 0.4807 0.2688 0.059 Uiso 0.596(4) 1 calc PR B 1
C29 C 0.675(2) 0.4985(5) 0.2923(7) 0.040(4) Uani 0.596(4) 1 d PDU B 1
O29 O 0.5619(3) 0.50308(17) 0.2590(2) 0.0526(10) Uani 0.596(4) 1 d PD B 1
N30 N 0.7283(4) 0.50943(17) 0.3810(3) 0.0448(10) Uani 0.596(4) 1 d PD B 1
H30 H 0.8098 0.5050 0.4020 0.054 Uiso 0.596(4) 1 calc PR B 1
N28' N 0.6158(6) 0.4851(3) 0.2057(4) 0.0510(17) Uiso 0.404(4) 1 d PD B 2
H28' H 0.5337 0.4871 0.1856 0.061 Uiso 0.404(4) 1 calc PR B 2
C29' C 0.678(3) 0.4976(8) 0.2930(10) 0.042(7) Uiso 0.404(4) 1 d PDU B 2
O29' O 0.7916(5) 0.5018(3) 0.3168(4) 0.0563(15) Uiso 0.404(4) 1 d PD B 2
N30' N 0.6039(5) 0.5042(3) 0.3502(4) 0.0454(15) Uiso 0.404(4) 1 d PD B 2
H30' H 0.5242 0.4941 0.3321 0.055 Uiso 0.404(4) 1 calc PR B 2
C31 C 0.6549(3) 0.52812(12) 0.44176(18) 0.0439(6) Uani 1 1 d D . .
H31A H 0.6946 0.5112 0.5022 0.053 Uiso 0.596(4) 1 calc PR B 1
H31B H 0.5702 0.5095 0.4212 0.053 Uiso 0.596(4) 1 calc PR B 1
H31C H 0.7420 0.5171 0.4612 0.053 Uiso 0.404(4) 1 d PR B 2
H31D H 0.6127 0.5083 0.4814 0.053 Uiso 0.404(4) 1 d PR B 2
C32 C 0.6422(2) 0.59881(11) 0.44841(17) 0.0346(5) Uani 1 1 d D B .
C33 C 0.5656(2) 0.63189(11) 0.37976(18) 0.0368(5) Uani 1 1 d . . .
H33A H 0.5195 0.6097 0.3285 0.044 Uiso 1 1 calc R B .
N34 N 0.5526(2) 0.69427(10) 0.38146(15) 0.0373(5) Uani 1 1 d . . .
C35 C 0.6171(3) 0.72519(12) 0.45464(19) 0.0407(6) Uani 1 1 d . . .
H35A H 0.6076 0.7692 0.4569 0.049 Uiso 1 1 calc R B .
C36 C 0.6960(3) 0.69574(13) 0.52623(19) 0.0418(6) Uani 1 1 d . B .
H36A H 0.7408 0.7190 0.5768 0.050 Uiso 1 1 calc R . .
C37 C 0.7094(2) 0.63115(13) 0.52367(18) 0.0389(6) Uani 1 1 d . . .
H37A H 0.7634 0.6096 0.5724 0.047 Uiso 1 1 calc R B .

loop_
_atom_site_aniso_label
_atom_site_aniso_U_11
_atom_site_aniso_U_22
_atom_site_aniso_U_33
_atom_site_aniso_U_23
_atom_site_aniso_U_13
_atom_site_aniso_U_12
Cu 0.0495(3) 0.0393(3) 0.0394(3) -0.00479(16) 0.00236(19) -0.01671(16)
Cl1 0.0745(6) 0.0658(5) 0.1014(8) -0.0092(5) 0.0047(6) 0.0000(4)
Cl2 0.0710(6) 0.0731(6) 0.1009(8) -0.0100(5) 0.0081(6) -0.0104(5)
N1 0.0366(11) 0.0409(11) 0.0384(12) 0.0003(9) 0.0052(9) -0.0075(9)
C2 0.0371(13) 0.0377(12) 0.0381(14) 0.0003(10) 0.0050(11) -0.0031(10)
C3 0.0326(12) 0.0340(11) 0.0347(13) 0.0040(10) 0.0026(10) -0.0026(10)
C4 0.0406(14) 0.0344(12) 0.0372(14) -0.0016(10) 0.0027(11) -0.0034(10)
C5 0.0393(14) 0.0392(13) 0.0450(15) -0.0010(11) 0.0076(12) 0.0005(11)
C6 0.0347(13) 0.0396(13) 0.0440(15) 0.0021(11) 0.0037(11) -0.0057(11)
C7 0.0326(13) 0.0551(16) 0.0445(16) -0.0004(12) 0.0025(12) -0.0044(11)
N8 0.0394(13) 0.0486(14) 0.0472(15) 0.0019(11) -0.0006(11) -0.0079(11)
C9 0.024(3) 0.046(4) 0.046(4) -0.0006(12) 0.0025(13) -0.0014(11)
O9 0.0743(17) 0.0504(13) 0.0556(15) 0.0002(11) 0.0078(13) -0.0193(12)
N10 0.0522(16) 0.0506(14) 0.0464(16) -0.0024(12) 0.0012(12) 0.0076(12)
C11 0.0500(17) 0.0696(19) 0.0419(16) -0.0039(14) 0.0097(13) 0.0031(15)
C12 0.0495(16) 0.0352(12) 0.0377(14) 0.0069(10) 0.0070(12) 0.0050(11)
C13 0.0454(15) 0.0366(12) 0.0358(14) 0.0010(10) 0.0013(11) 0.0031(11)
N14 0.0469(13) 0.0334(10) 0.0365(12) 0.0024(9) -0.0017(10) 0.0091(9)
C15 0.0508(16) 0.0451(14) 0.0379(15) 0.0011(12) -0.0049(13) 0.0063(12)
C16 0.0648(19) 0.0420(14) 0.0368(15) -0.0051(11) -0.0058(14) 0.0040(13)
C17 0.0617(17) 0.0315(12) 0.0369(14) 0.0014(10) 0.0090(13) 0.0077(11)
N21 0.0409(12) 0.0306(10) 0.0375(11) -0.0075(8) 0.0012(9) -0.0039(9)
C22 0.0459(15) 0.0374(12) 0.0351(14) -0.0056(10) 0.0044(11) -0.0010(11)
C23 0.0613(17) 0.0333(12) 0.0363(14) -0.0030(10) 0.0085(12) -0.0010(12)
C24 0.0563(17) 0.0472(15) 0.0457(16) -0.0068(12) 0.0184(14) -0.0107(13)
C25 0.0511(17) 0.0491(15) 0.0511(17) -0.0147(13) 0.0144(14) 0.0020(13)
C26 0.0486(15) 0.0349(12) 0.0460(16) -0.0098(11) 0.0056(13) -0.0003(11)
C27 0.129(3) 0.0334(14) 0.0550(19) -0.0032(13) 0.042(2) -0.0072(17)
N28 0.046(2) 0.040(2) 0.062(3) -0.0149(18) 0.0163(19) -0.0043(17)
C29 0.052(6) 0.020(3) 0.047(5) -0.0004(17) 0.011(2) 0.0049(18)
O29 0.052(2) 0.054(2) 0.049(2) -0.0060(16) 0.0092(16) 0.0017(16)
N30 0.042(2) 0.0393(19) 0.051(2) -0.0056(17) 0.0076(17) 0.0083(16)
C31 0.0580(17) 0.0306(12) 0.0406(15) 0.0047(10) 0.0084(13) 0.0068(11)
C32 0.0362(12) 0.0306(11) 0.0364(13) 0.0004(10) 0.0082(10) 0.0055(9)
C33 0.0388(13) 0.0334(12) 0.0352(13) -0.0011(10) 0.0043(11) 0.0031(10)
N34 0.0403(11) 0.0320(10) 0.0358(11) -0.0011(8) 0.0034(9) 0.0073(8)
C35 0.0445(14) 0.0291(11) 0.0470(15) -0.0074(10) 0.0093(12) 0.0021(10)
C36 0.0398(14) 0.0424(13) 0.0391(14) -0.0104(11) 0.0028(11) -0.0011(11)
C37 0.0342(13) 0.0453(14) 0.0343(13) 0.0001(11) 0.0036(10) 0.0076(11)

loop_
_geom_bond_atom_site_label_1
_geom_bond_atom_site_label_2
_geom_bond_distance
_geom_bond_site_symmetry_2
_geom_bond_publ_flag
Cu N34 2.028(2) 2_645 ?
Cu N1 2.031(2) . ?
Cu N21 2.038(2) . ?
Cu N14 2.047(2) 4_465 ?
Cu Cl1 2.6344(12) . ?
Cu Cl2 3.0667(12) . ?
N1 C6 1.331(4) . ?
N1 C2 1.354(3) . ?
C2 C3 1.378(4) . ?
C3 C4 1.386(4) . ?
C3 C7 1.523(4) . ?
C4 C5 1.388(4) . ?
C5 C6 1.375(4) . ?
C7 N8 1.430(4) . ?
C7 N8' 1.516(12) . ?
N8 C9 1.361(4) . ?
C9 O9 1.235(5) . ?
C9 N10 1.344(5) . ?
N10 C11 1.473(4) . ?
N8' C9' 1.333(14) . ?
C9' O9' 1.239(19) . ?
C9' N10' 1.378(14) . ?
N10' C11 1.498(12) . ?
C11 C12 1.514(4) . ?
C12 C17 1.379(4) . ?
C12 C13 1.383(4) . ?
C13 N14 1.335(4) . ?
N14 C15 1.346(4) . ?
N14 Cu 2.047(2) 4_666 ?
C15 C16 1.376(5) . ?
C16 C17 1.379(5) . ?
N21 C26 1.333(4) . ?
N21 C22 1.346(3) . ?
C22 C23 1.377(4) . ?
C23 C24 1.375(4) . ?
C23 C27 1.514(4) . ?
C24 C25 1.392(4) . ?
C25 C26 1.362(5) . ?
C27 N28 1.514(5) . ?
C27 N28' 1.543(6) . ?
N28 C29 1.356(16) . ?
C29 O29 1.22(3) . ?
C29 N30 1.363(14) . ?
N30 C31 1.447(5) . ?
N28' C29' 1.37(2) . ?
C29' O29' 1.21(4) . ?
C29' N30' 1.360(19) . ?
N30' C31 1.471(6) . ?
C31 C32 1.525(3) . ?
C32 C33 1.369(4) . ?
C32 C37 1.389(4) . ?
C33 N34 1.344(3) . ?
N34 C35 1.343(4) . ?
N34 Cu 2.028(2) 2_655 ?
C35 C36 1.370(4) . ?
C36 C37 1.392(4) . ?
